data_7711399
loop_
_publ_author_name
'Wang, Ai'
'Zhang, Yatong'
'Lu, Liping'
'Zhu, Miaoli'
'Yuan, Caixia'
'Feng, Sisi'

_publ_section_title
;
 Seven Ln(III) coordination polymers with two kinds of geometric
 coordination but the same 3D topological property: luminescence sensing
 and magnetic property.
;
_journal_issue 32
_journal_name_full 'Dalton transactions (Cambridge, England : 2003)'
_journal_page_first 12324
_journal_page_last 12333
_journal_paper_doi 10.1039/d2dt01024k
_journal_volume 51
_journal_year 2022
_chemical_formula_moiety 'C18 H13 N9 Nd O8, H2 O'
_chemical_formula_sum 'C18 H15 N9 Nd O9'
_chemical_formula_weight 645.63
_space_group_crystal_system triclinic
_space_group_IT_number 2
_space_group_name_Hall '-P 1'
_space_group_name_H-M_alt 'P -1'
_atom_sites_solution_hydrogens mixed
_audit_creation_method SHELXL-2014/7
_audit_update_record
;
2022-07-19 deposited with the CCDC.	2022-07-21 downloaded from the CCDC.
;
_cell_angle_alpha 84.3246(13)
_cell_angle_beta 79.5509(13)
_cell_angle_gamma 67.1626(13)
_cell_formula_units_Z 2
_cell_length_a 9.4901(4)
_cell_length_b 10.3535(5)
_cell_length_c 12.5438(5)
_cell_measurement_reflns_used 9935
_cell_measurement_temperature 296(2)
_cell_measurement_theta_max 28.28
_cell_measurement_theta_min 3.08
_cell_volume 1116.50(9)
_computing_cell_refinement 'Bruker SAINT'
_computing_data_collection 'Bruker APEX2'
_computing_data_reduction 'Bruker SAINT, SADABS and XPREP'
_computing_molecular_graphics 'Bruker SHELXTL'
_computing_publication_material 'Bruker SHELXTL'
_computing_structure_refinement 'SHELXL-2014 (Sheldrick 2014)'
_computing_structure_solution 'SHELXS-97 (Sheldrick 2008)'
_diffrn_ambient_temperature 296(2)
_diffrn_measured_fraction_theta_full 0.980
_diffrn_measured_fraction_theta_max 0.983
_diffrn_measurement_device_type 'Bruker APEX-II CCD'
_diffrn_measurement_method '\w scans'
_diffrn_radiation_type MoK\a
_diffrn_radiation_wavelength 0.71073
_diffrn_reflns_av_R_equivalents 0.0267
_diffrn_reflns_av_unetI/netI 0.0172
_diffrn_reflns_Laue_measured_fraction_full 0.980
_diffrn_reflns_Laue_measured_fraction_max 0.983
_diffrn_reflns_limit_h_max 12
_diffrn_reflns_limit_h_min -12
_diffrn_reflns_limit_k_max 13
_diffrn_reflns_limit_k_min -13
_diffrn_reflns_limit_l_max 16
_diffrn_reflns_limit_l_min -16
_diffrn_reflns_number 39858
_diffrn_reflns_point_group_measured_fraction_full 0.980
_diffrn_reflns_point_group_measured_fraction_max 0.983
_diffrn_reflns_theta_full 25.242
_diffrn_reflns_theta_max 28.295
_diffrn_reflns_theta_min 2.741
_diffrn_source 'Incoatec microsource'
_exptl_absorpt_coefficient_mu 2.398
_exptl_absorpt_correction_T_max 0.7457
_exptl_absorpt_correction_T_min 0.6375
_exptl_absorpt_correction_type multi-scan
_exptl_absorpt_process_details SADABS
_exptl_crystal_colour colorless
_exptl_crystal_density_diffrn 1.920
_exptl_crystal_description block
_exptl_crystal_F_000 636
_exptl_crystal_size_max 0.260
_exptl_crystal_size_mid 0.250
_exptl_crystal_size_min 0.230
_refine_diff_density_max 0.718
_refine_diff_density_min -0.511
_refine_diff_density_rms 0.060
_refine_ls_extinction_method none
_refine_ls_goodness_of_fit_ref 1.118
_refine_ls_hydrogen_treatment constr
_refine_ls_matrix_type full
_refine_ls_number_parameters 390
_refine_ls_number_reflns 5459
_refine_ls_number_restraints 189
_refine_ls_restrained_S_all 1.169
_refine_ls_R_factor_all 0.0154
_refine_ls_R_factor_gt 0.0152
_refine_ls_shift/su_max 0.002
_refine_ls_shift/su_mean 0.000
_refine_ls_structure_factor_coef Fsqd
_refine_ls_weighting_details 'w=1/[\s^2^(Fo^2^)+(0.0109P)^2^+0.8593P] where P=(Fo^2^+2Fc^2^)/3'
_refine_ls_weighting_scheme calc
_refine_ls_wR_factor_gt 0.0383
_refine_ls_wR_factor_ref 0.0384
_reflns_Friedel_coverage 0.000
_reflns_number_gt 5394
_reflns_number_total 5459
_reflns_threshold_expression 'I > 2\s(I)'
_cod_data_source_file d2dt01024k2.cif
_cod_data_source_block NdL66
_cod_database_code 7711399
_shelx_shelxl_version_number 2014/7
_shelx_space_group_comment
;
The symmetry employed for this shelxl refinement is uniquely defined
by the following loop, which should always be used as a source of
symmetry information in preference to the above space-group names.
They are only intended as comments.
;
_shelx_estimated_absorpt_t_min 0.574
_shelx_estimated_absorpt_t_max 0.609

loop_
_space_group_symop_operation_xyz
'x, y, z'
'-x, -y, -z'

loop_
_atom_site_label
_atom_site_type_symbol
_atom_site_fract_x
_atom_site_fract_y
_atom_site_fract_z
_atom_site_U_iso_or_equiv
_atom_site_adp_type
_atom_site_occupancy
_atom_site_site_symmetry_order
_atom_site_calc_flag
_atom_site_refinement_flags_posn
_atom_site_refinement_flags_adp
_atom_site_refinement_flags_occupancy
_atom_site_disorder_assembly
_atom_site_disorder_group
Nd1 Nd -0.04135(2) 0.96511(2) 0.68656(2) 0.01446(3) Uani 1 1 d . . . . .
N1 N -0.27552(16) 0.65181(15) 0.63486(12) 0.0216(3) Uani 1 1 d . . . . .
N2 N -0.3053(2) 0.59635(19) 0.73564(14) 0.0371(4) Uani 1 1 d . . . . .
N3 N -0.50709(19) 0.79147(19) 0.70163(15) 0.0366(4) Uani 1 1 d . . . . .
N4A N 0.5785(11) 0.6624(9) 0.3259(8) 0.0262(8) Uani 0.672(15) 1 d D U P A 1
N5A N 0.5970(8) 0.7835(7) 0.3508(5) 0.0373(10) Uani 0.672(15) 1 d D U P A 1
N6A N 0.6657(8) 0.7383(6) 0.1712(5) 0.0505(11) Uani 0.672(15) 1 d D U P A 1
C5A C 0.6494(8) 0.8223(7) 0.2545(6) 0.0436(10) Uani 0.672(15) 1 d D U P A 1
H5A H 0.6647 0.9052 0.2508 0.052 Uiso 0.672(15) 1 d DR U P A 1
C6A C 0.6206(9) 0.6390(6) 0.2225(5) 0.0441(10) Uani 0.672(15) 1 d D U P A 1
H6A H 0.5810 0.5655 0.1840 0.053 Uiso 0.672(15) 1 d DR U P A 1
N4B N 0.570(2) 0.672(2) 0.3282(17) 0.0289(15) Uani 0.328(15) 1 d D U P A 1
N5B N 0.6288(16) 0.7656(17) 0.3315(12) 0.0427(16) Uani 0.328(15) 1 d D U P A 1
N6B N 0.6158(14) 0.7462(12) 0.1605(9) 0.0491(14) Uani 0.328(15) 1 d D U P A 1
C5B C 0.6550(18) 0.8065(16) 0.2268(12) 0.0466(15) Uani 0.328(15) 1 d D U P A 1
H5B H 0.7080 0.8828 0.2145 0.056 Uiso 0.328(15) 1 d DR U P A 1
C6B C 0.5701(15) 0.6554(12) 0.2204(9) 0.0374(13) Uani 0.328(15) 1 d D U P A 1
H6B H 0.4955 0.6430 0.2099 0.045 Uiso 0.328(15) 1 d DR U P A 1
N7 N 0.10312(17) 0.69680(15) 1.06319(11) 0.0219(3) Uani 1 1 d . . . B 1
N8 N 0.2164(2) 0.7355(2) 1.00323(15) 0.0418(5) Uani 1 1 d . . . B 1
N9 N 0.12980(17) 0.84381(15) 1.16301(12) 0.0235(3) Uani 1 1 d . . . C 1
O1 O 0.17584(15) 0.83688(13) 0.55366(11) 0.0283(3) Uani 1 1 d . . . D 1
O2 O 0.25623(14) 0.82911(12) 0.37562(10) 0.0258(2) Uani 1 1 d . . . E 1
O3 O 0.03822(18) 0.70562(13) 0.74770(10) 0.0328(3) Uani 1 1 d . . . F 1
O4 O -0.05004(18) 0.85137(13) 0.88238(11) 0.0337(3) Uani 1 1 d . . . G 1
O5 O -0.14864(15) 0.87200(12) 0.56689(10) 0.0247(2) Uani 1 1 d . . . H 1
O6 O -0.06273(15) 0.85438(12) 0.38898(10) 0.0253(2) Uani 1 1 d . . . I 1
O7 O 0.18653(14) 0.93091(15) 0.77670(11) 0.0301(3) Uani 1 1 d . . . J 1
H7A H 0.1761 0.8821 0.8301 0.045 Uiso 1 1 d R U . J 1
H7B H 0.2771 0.8983 0.7479 0.045 Uiso 1 1 d R U . J 1
O8 O -0.30382(18) 0.97215(19) 0.77433(13) 0.0431(4) Uani 1 1 d . . . K 1
H8A H -0.3325 0.9328 0.8284 0.065 Uiso 1 1 d R U . K 1
H8B H -0.3750 1.0038 0.7395 0.065 Uiso 1 1 d R U . K 1
O9A O 0.5849(11) 0.8604(7) 0.9587(4) 0.092(2) Uani 0.65(2) 1 d . U P L 1
H9A H 0.5802 0.8719 1.0233 0.138 Uiso 0.65(2) 1 d R U P L 1
H9B H 0.6003 0.9267 0.9245 0.138 Uiso 0.65(2) 1 d R U P L 1
O9B O 0.648(2) 0.8925(12) 0.9781(9) 0.082(5) Uani 0.35(2) 1 d . U P L 2
H9C H 0.7302 0.8811 0.9382 0.123 Uiso 0.35(2) 1 d R U P L 2
H9D H 0.6675 0.8651 1.0387 0.123 Uiso 0.35(2) 1 d R U P L 2
C1 C 0.26607(17) 0.78193(15) 0.47030(13) 0.0183(3) Uani 1 1 d . . . . .
C2 C 0.39297(17) 0.63922(16) 0.48607(13) 0.0178(3) Uani 1 1 d . . . . .
C3 C 0.53142(18) 0.58314(16) 0.41456(13) 0.0197(3) Uani 1 1 d D U . . .
C4 C 0.36388(18) 0.55331(16) 0.57227(13) 0.0207(3) Uani 1 1 d . . . . .
H4 H 0.2732 0.5875 0.6218 0.025 Uiso 1 1 calc R U . . .
C7 C -0.0002(2) 0.73029(17) 0.84626(14) 0.0219(3) Uani 1 1 d . . . . .
C8 C 0.0086(2) 0.60926(16) 0.92591(13) 0.0203(3) Uani 1 1 d . . . . .
C9 C 0.05048(19) 0.59814(16) 1.02831(13) 0.0197(3) Uani 1 1 d . . . . .
C10 C -0.0413(2) 0.50895(17) 0.89875(13) 0.0222(3) Uani 1 1 d . . . . .
H10 H -0.0688 0.5137 0.8306 0.027 Uiso 1 1 calc R U . . .
C11 C 0.0543(2) 0.76255(18) 1.15650(14) 0.0237(3) Uani 1 1 d . . . . .
H11 H -0.0229 0.7525 1.2100 0.028 Uiso 1 1 calc R U . B 1
C12 C 0.2269(3) 0.8238(2) 1.06749(18) 0.0395(5) Uani 1 1 d . . . . .
H12 H 0.2961 0.8690 1.0485 0.047 Uiso 1 1 calc R U . B 1
C13 C -0.13422(18) 0.57978(16) 0.56582(13) 0.0183(3) Uani 1 1 d . . . . .
C14 C -0.3978(2) 0.76692(19) 0.61608(16) 0.0287(4) Uani 1 1 d . . . . .
H14 H -0.4046 0.8214 0.5522 0.034 Uiso 1 1 calc R U . . .
C15 C -0.4452(3) 0.6850(3) 0.77186(18) 0.0423(5) Uani 1 1 d . . . . .
H15 H -0.4975 0.6752 0.8405 0.051 Uiso 1 1 calc R U . . .
C16 C -0.09493(17) 0.80533(16) 0.48087(13) 0.0176(3) Uani 1 1 d . . . . .
C17 C -0.05769(18) 0.64849(15) 0.49015(13) 0.0175(3) Uani 1 1 d . . . . .
C18 C -0.07651(19) 0.43426(16) 0.57522(13) 0.0196(3) Uani 1 1 d . . . . .
H18 H -0.1290 0.3909 0.6266 0.024 Uiso 1 1 calc R U . . .

loop_
_atom_site_aniso_label
_atom_site_aniso_U_11
_atom_site_aniso_U_22
_atom_site_aniso_U_33
_atom_site_aniso_U_23
_atom_site_aniso_U_13
_atom_site_aniso_U_12
Nd1 0.01891(5) 0.01002(4) 0.01311(4) 0.00046(3) -0.00241(3) -0.00427(3)
N1 0.0214(6) 0.0196(6) 0.0214(7) -0.0010(5) 0.0009(5) -0.0069(5)
N2 0.0350(9) 0.0400(9) 0.0240(8) 0.0035(7) 0.0049(6) -0.0062(7)
N3 0.0227(7) 0.0390(9) 0.0407(10) -0.0088(8) 0.0014(7) -0.0048(7)
N4A 0.0230(15) 0.0177(16) 0.0282(13) 0.0065(12) 0.0030(12) -0.0020(12)
N5A 0.039(2) 0.0351(19) 0.042(2) 0.0044(15) 0.0016(16) -0.0232(17)
N6A 0.047(2) 0.0477(15) 0.0414(16) 0.0150(13) 0.0116(17) -0.0134(17)
C5A 0.0420(15) 0.0409(17) 0.046(2) 0.0121(16) 0.0037(18) -0.0209(14)
C6A 0.045(2) 0.0380(16) 0.0332(14) 0.0047(12) 0.0103(18) -0.0063(18)
N4B 0.027(2) 0.024(2) 0.027(2) 0.006(2) 0.004(2) -0.005(2)
N5B 0.040(3) 0.043(3) 0.046(3) 0.007(3) 0.003(3) -0.023(2)
N6B 0.043(2) 0.050(2) 0.040(2) 0.0151(18) 0.007(2) -0.012(2)
C5B 0.044(2) 0.044(2) 0.045(3) 0.014(2) 0.009(2) -0.019(2)
C6B 0.035(2) 0.037(2) 0.0290(18) 0.0072(18) 0.005(2) -0.007(2)
N7 0.0326(7) 0.0196(6) 0.0183(6) -0.0014(5) -0.0017(5) -0.0161(6)
N8 0.0519(11) 0.0544(11) 0.0330(9) -0.0176(8) 0.0136(8) -0.0401(10)
N9 0.0302(7) 0.0198(6) 0.0228(7) -0.0037(5) -0.0042(6) -0.0113(6)
O1 0.0278(6) 0.0176(5) 0.0285(7) -0.0015(5) 0.0073(5) -0.0016(5)
O2 0.0265(6) 0.0193(6) 0.0245(6) 0.0029(5) -0.0067(5) -0.0006(5)
O3 0.0555(9) 0.0212(6) 0.0179(6) 0.0038(5) -0.0018(6) -0.0130(6)
O4 0.0512(8) 0.0169(6) 0.0280(7) 0.0021(5) 0.0013(6) -0.0114(6)
O5 0.0343(6) 0.0192(6) 0.0228(6) -0.0044(5) -0.0042(5) -0.0117(5)
O6 0.0351(6) 0.0178(5) 0.0231(6) 0.0021(4) 0.0004(5) -0.0131(5)
O7 0.0201(6) 0.0379(7) 0.0290(7) 0.0034(5) -0.0039(5) -0.0082(5)
O8 0.0351(8) 0.0600(10) 0.0352(8) 0.0057(7) -0.0013(6) -0.0225(7)
O9A 0.100(4) 0.120(4) 0.060(2) 0.023(2) 0.006(2) -0.060(3)
O9B 0.083(7) 0.090(6) 0.048(4) 0.034(4) 0.017(4) -0.026(4)
C1 0.0168(7) 0.0124(6) 0.0237(8) 0.0003(5) -0.0020(6) -0.0041(5)
C2 0.0176(7) 0.0144(7) 0.0181(7) 0.0000(5) -0.0026(5) -0.0027(5)
C3 0.0201(7) 0.0164(7) 0.0188(7) 0.0036(5) -0.0013(6) -0.0047(6)
C4 0.0179(7) 0.0173(7) 0.0208(7) 0.0004(6) 0.0006(6) -0.0021(6)
C7 0.0291(8) 0.0166(7) 0.0207(8) 0.0048(6) -0.0039(6) -0.0107(6)
C8 0.0313(8) 0.0148(7) 0.0160(7) 0.0030(5) -0.0038(6) -0.0110(6)
C9 0.0299(8) 0.0158(7) 0.0175(7) -0.0010(6) -0.0038(6) -0.0128(6)
C10 0.0353(9) 0.0196(7) 0.0154(7) 0.0028(6) -0.0077(6) -0.0135(7)
C11 0.0316(8) 0.0221(8) 0.0202(8) -0.0038(6) -0.0005(6) -0.0138(7)
C12 0.0477(12) 0.0483(12) 0.0357(11) -0.0160(9) 0.0088(9) -0.0356(10)
C13 0.0193(7) 0.0162(7) 0.0184(7) -0.0014(5) -0.0010(5) -0.0065(6)
C14 0.0225(8) 0.0255(8) 0.0346(10) -0.0015(7) -0.0039(7) -0.0053(7)
C15 0.0331(10) 0.0502(13) 0.0316(11) -0.0046(9) 0.0087(8) -0.0079(9)
C16 0.0187(7) 0.0136(6) 0.0216(7) 0.0006(5) -0.0042(6) -0.0072(5)
C17 0.0218(7) 0.0133(6) 0.0181(7) 0.0000(5) -0.0038(6) -0.0073(6)
C18 0.0234(7) 0.0162(7) 0.0196(7) 0.0005(6) -0.0003(6) -0.0095(6)

loop_
_atom_type_symbol
_atom_type_description
_atom_type_scat_dispersion_real
_atom_type_scat_dispersion_imag
_atom_type_scat_source
C C 0.0033 0.0016 'International Tables Vol C Tables 4.2.6.8 and 6.1.1.4'
H H 0.0000 0.0000 'International Tables Vol C Tables 4.2.6.8 and 6.1.1.4'
N N 0.0061 0.0033 'International Tables Vol C Tables 4.2.6.8 and 6.1.1.4'
O O 0.0106 0.0060 'International Tables Vol C Tables 4.2.6.8 and 6.1.1.4'
Nd Nd -0.1943 3.0179 'International Tables Vol C Tables 4.2.6.8 and 6.1.1.4'

loop_
_geom_angle_atom_site_label_1
_geom_angle_atom_site_label_2
_geom_angle_atom_site_label_3
_geom_angle
_geom_angle_site_symmetry_1
_geom_angle_site_symmetry_3
_geom_angle_publ_flag
O5 Nd1 O1 74.71(5) . . ?
O5 Nd1 O6 117.72(4) . 2_576 ?
O1 Nd1 O6 77.61(4) . 2_576 ?
O5 Nd1 O2 74.81(4) . 2_576 ?
O1 Nd1 O2 118.81(4) . 2_576 ?
O6 Nd1 O2 71.88(4) 2_576 2_576 ?
O5 Nd1 O7 147.06(4) . . ?
O1 Nd1 O7 77.41(5) . . ?
O6 Nd1 O7 72.07(4) 2_576 . ?
O2 Nd1 O7 135.33(4) 2_576 . ?
O5 Nd1 O8 69.96(5) . . ?
O1 Nd1 O8 140.92(5) . . ?
O6 Nd1 O8 134.18(5) 2_576 . ?
O2 Nd1 O8 67.08(5) 2_576 . ?
O7 Nd1 O8 127.96(5) . . ?
O5 Nd1 O3 76.69(4) . . ?
O1 Nd1 O3 74.07(4) . . ?
O6 Nd1 O3 143.15(5) 2_576 . ?
O2 Nd1 O3 143.45(5) 2_576 . ?
O7 Nd1 O3 79.08(5) . . ?
O8 Nd1 O3 81.95(5) . . ?
O5 Nd1 O4 112.94(4) . . ?
O1 Nd1 O4 116.08(4) . . ?
O6 Nd1 O4 129.34(4) 2_576 . ?
O2 Nd1 O4 124.43(4) 2_576 . ?
O7 Nd1 O4 65.09(5) . . ?
O8 Nd1 O4 65.53(5) . . ?
O3 Nd1 O4 50.18(4) . . ?
O5 Nd1 N9 140.52(4) . 2_577 ?
O1 Nd1 N9 142.54(5) . 2_577 ?
O6 Nd1 N9 73.40(4) 2_576 2_577 ?
O2 Nd1 N9 73.63(4) 2_576 2_577 ?
O7 Nd1 N9 71.48(5) . 2_577 ?
O8 Nd1 N9 76.25(5) . 2_577 ?
O3 Nd1 N9 118.50(4) . 2_577 ?
O4 Nd1 N9 68.46(4) . 2_577 ?
C14 N1 N2 109.79(15) . . ?
C14 N1 C13 130.66(15) . . ?
N2 N1 C13 119.38(14) . . ?
C15 N2 N1 102.19(17) . . ?
C14 N3 C15 103.33(16) . . ?
C6A N4A N5A 110.7(7) . . ?
C5A N5A N4A 100.5(6) . . ?
C6A N6A C5A 102.3(5) . . ?
N5A C5A N6A 115.7(6) . . ?
N5A C5A H5A 115.7 . . ?
N6A C5A H5A 128.5 . . ?
N5A C5A H5B 143.4 . . ?
N6A C5A H5B 99.2 . . ?
H5A C5A H5B 32.5 . . ?
N4A C6A N6A 110.7(6) . . ?
N4A C6A H6A 119.7 . . ?
N6A C6A H6A 126.4 . . ?
N4A C6A H6B 93.8 . . ?
N6A C6A H6B 116.7 . . ?
H6A C6A H6B 46.2 . . ?
N5B N4B C6B 107.1(14) . . ?
N5B N4B C3 129(2) . . ?
C6B N4B C3 123(2) . . ?
N4B N5B C5B 104.1(15) . . ?
C5B N6B C6B 104.4(11) . . ?
N6B C5B N5B 114.5(14) . . ?
N6B C5B H5A 148.5 . . ?
N5B C5B H5A 91.7 . . ?
N6B C5B H5B 131.7 . . ?
N5B C5B H5B 113.8 . . ?
H5A C5B H5B 29.0 . . ?
N6B C6B N4B 109.7(13) . . ?
N6B C6B H6A 117.7 . . ?
N4B C6B H6A 127.9 . . ?
N6B C6B H6B 120.2 . . ?
N4B C6B H6B 113.3 . . ?
H6A C6B H6B 58.8 . . ?
C11 N7 N8 109.54(14) . . ?
C11 N7 C9 126.90(14) . . ?
N8 N7 C9 123.55(14) . . ?
C12 N8 N7 101.93(15) . . ?
C11 N9 C12 102.63(14) . . ?
C11 N9 Nd1 122.92(11) . 2_577 ?
C12 N9 Nd1 132.88(12) . 2_577 ?
C1 O1 Nd1 166.86(12) . . ?
C1 O2 Nd1 126.92(10) . 2_576 ?
C7 O3 Nd1 94.50(10) . . ?
C7 O4 Nd1 91.99(10) . . ?
C16 O5 Nd1 134.27(11) . . ?
C16 O6 Nd1 136.57(11) . 2_576 ?
Nd1 O7 H7A 103.5 . . ?
Nd1 O7 H7B 125.0 . . ?
H7A O7 H7B 108.0 . . ?
Nd1 O8 H8A 132.4 . . ?
Nd1 O8 H8B 118.9 . . ?
H8A O8 H8B 107.1 . . ?
H9A O9A H9B 107.5 . . ?
H9C O9B H9D 107.7 . . ?
O2 C1 O1 126.08(15) . . ?
O2 C1 C2 117.22(14) . . ?
O1 C1 C2 116.56(14) . . ?
C4 C2 C3 117.25(14) . . ?
C4 C2 C1 117.88(13) . . ?
C3 C2 C1 124.62(14) . . ?
C4 C3 C2 121.91(14) 2_666 . ?
C4 C3 N4B 119.4(7) 2_666 . ?
C2 C3 N4B 118.6(7) . . ?
C2 C4 C3 120.84(14) . 2_666 ?
C2 C4 H4 119.6 . . ?
C3 C4 H4 119.6 2_666 . ?
O3 C7 O4 123.23(15) . . ?
O3 C7 C8 118.42(15) . . ?
O4 C7 C8 118.32(15) . . ?
C10 C8 C9 118.00(14) . . ?
C10 C8 C7 117.49(14) . . ?
C9 C8 C7 124.28(14) . . ?
C10 C9 C8 121.02(14) 2_567 . ?
C10 C9 N7 117.16(14) 2_567 . ?
C8 C9 N7 121.81(14) . . ?
C9 C10 C8 120.98(15) 2_567 . ?
C9 C10 H10 119.5 2_567 . ?
C8 C10 H10 119.5 . . ?
N9 C11 N7 110.87(15) . . ?
N9 C11 H11 124.6 . . ?
N7 C11 H11 124.6 . . ?
N8 C12 N9 115.04(17) . . ?
N8 C12 H12 122.5 . . ?
N9 C12 H12 122.5 . . ?
C18 C13 C17 120.60(14) . . ?
C18 C13 N1 116.23(14) . . ?
C17 C13 N1 123.15(14) . . ?
N3 C14 N1 109.82(17) . . ?
N3 C14 H14 125.1 . . ?
N1 C14 H14 125.1 . . ?
N2 C15 N3 114.85(19) . . ?
N2 C15 H15 122.6 . . ?
N3 C15 H15 122.6 . . ?
O6 C16 O5 126.24(14) . . ?
O6 C16 C17 116.65(14) . . ?
O5 C16 C17 117.03(14) . . ?
C18 C17 C13 117.52(14) 2_566 . ?
C18 C17 C16 115.82(13) 2_566 . ?
C13 C17 C16 126.22(14) . . ?
C13 C18 C17 121.88(14) . 2_566 ?
C13 C18 H18 119.1 . . ?
C17 C18 H18 119.1 2_566 . ?

loop_
_geom_bond_atom_site_label_1
_geom_bond_atom_site_label_2
_geom_bond_distance
_geom_bond_site_symmetry_2
_geom_bond_publ_flag
Nd1 O5 2.4129(12) . ?
Nd1 O1 2.4202(12) . ?
Nd1 O6 2.4717(12) 2_576 ?
Nd1 O2 2.4864(12) 2_576 ?
Nd1 O7 2.5087(13) . ?
Nd1 O8 2.5104(15) . ?
Nd1 O3 2.5698(13) . ?
Nd1 O4 2.6185(13) . ?
Nd1 N9 2.6559(14) 2_577 ?
N1 C14 1.339(2) . ?
N1 N2 1.364(2) . ?
N1 C13 1.426(2) . ?
N2 C15 1.315(3) . ?
N3 C14 1.318(3) . ?
N3 C15 1.353(3) . ?
N4A C6A 1.304(10) . ?
N4A N5A 1.403(14) . ?
N5A C5A 1.307(6) . ?
N6A C6A 1.328(6) . ?
N6A C5A 1.374(7) . ?
C5A H5A 0.9201 . ?
C5A H5B 1.0298 . ?
C6A H6A 1.1459 . ?
C6A H6B 1.2104 . ?
N4B N5B 1.30(3) . ?
N4B C6B 1.38(2) . ?
N4B C3 1.441(17) . ?
N5B C5B 1.349(14) . ?
N6B C5B 1.270(16) . ?
N6B C6B 1.302(13) . ?
C5B H5A 1.1352 . ?
C5B H5B 1.0761 . ?
C6B H6A 1.0373 . ?
C6B H6B 0.8015 . ?
N7 C11 1.328(2) . ?
N7 N8 1.365(2) . ?
N7 C9 1.4312(19) . ?
N8 C12 1.320(3) . ?
N9 C11 1.315(2) . ?
N9 C12 1.352(2) . ?
N9 Nd1 2.6559(14) 2_577 ?
O1 C1 1.251(2) . ?
O2 C1 1.244(2) . ?
O2 Nd1 2.4864(12) 2_576 ?
O3 C7 1.246(2) . ?
O4 C7 1.255(2) . ?
O5 C16 1.255(2) . ?
O6 C16 1.248(2) . ?
O6 Nd1 2.4717(12) 2_576 ?
O7 H7A 0.8136 . ?
O7 H7B 0.8182 . ?
O8 H8A 0.8147 . ?
O8 H8B 0.8131 . ?
O9A H9A 0.8207 . ?
O9A H9B 0.8207 . ?
O9B H9C 0.8183 . ?
O9B H9D 0.8118 . ?
C1 C2 1.523(2) . ?
C2 C4 1.389(2) . ?
C2 C3 1.397(2) . ?
C3 C4 1.391(2) 2_666 ?
C4 C3 1.391(2) 2_666 ?
C4 H4 0.9300 . ?
C7 C8 1.509(2) . ?
C8 C10 1.388(2) . ?
C8 C9 1.394(2) . ?
C9 C10 1.386(2) 2_567 ?
C10 C9 1.386(2) 2_567 ?
C10 H10 0.9300 . ?
C11 H11 0.9300 . ?
C12 H12 0.9300 . ?
C13 C18 1.390(2) . ?
C13 C17 1.397(2) . ?
C14 H14 0.9300 . ?
C15 H15 0.9300 . ?
C16 C17 1.519(2) . ?
C17 C18 1.393(2) 2_566 ?
C18 C17 1.393(2) 2_566 ?
C18 H18 0.9300 . ?

loop_
_geom_hbond_atom_site_label_D
_geom_hbond_atom_site_label_H
_geom_hbond_atom_site_label_A
_geom_hbond_distance_DH
_geom_hbond_distance_HA
_geom_hbond_distance_DA
_geom_hbond_angle_DHA
_geom_hbond_site_symmetry_A
C5A H5A O7 0.92 2.56 3.431(7) 158.0 2_676
C5B H5B O7 1.08 2.51 3.575(18) 169.2 2_676
C5A H5A O7 0.92 2.56 3.431(7) 158.0 2_676
C5B H5B O7 1.08 2.51 3.575(18) 169.2 2_676
O7 H7A N8 0.81 2.52 3.310(3) 163.3 .
O7 H7A O4 0.81 2.26 2.7596(19) 119.9 .
O7 H7B N3 0.82 1.92 2.728(2) 168.4 1_655
O8 H8A O9A 0.81 1.90 2.709(6) 173.8 1_455
O9A H9A N6A 0.82 2.28 2.935(9) 137.6 1_556
O9A H9A N6B 0.82 2.05 2.702(13) 136.2 1_556
O9A H9B O8 0.82 2.03 2.709(6) 139.3 1_655
C4 H4 O3 0.93 2.44 3.364(2) 172.8 .
C10 H10 N2 0.93 2.54 3.319(3) 141.3 .
C11 H11 O6 0.93 2.48 3.032(2) 118.3 1_556
C14 H14 N5A 0.93 2.59 3.324(7) 135.9 1_455
